data_1525842
loop_
_publ_author_name
'Lomnitskaya, Ya.F.'
'Chikhrii, S.I.'
'Kuz'ma, Yu.B.'

_publ_section_title
;
 The interaction of phosphorus with titanium and molybdenum
;
_journal_name_full 'Journal of Alloys Compd.'
_journal_page_first 91
_journal_page_last 96
_journal_volume 321
_journal_year 2001
_chemical_formula_sum 'Mo6.8 P7 Ti4.52'
_chemical_name_systematic '(Ti4.52 Mo6.8) P7'
_space_group_IT_number 174
_symmetry_space_group_name_Hall 'P -6'
_symmetry_space_group_name_H-M 'P -6'
_cell_angle_alpha 90
_cell_angle_beta 90
_cell_angle_gamma 120
_cell_formula_units_Z 1
_cell_length_a 9.6834
_cell_length_b 9.6834
_cell_length_c 3.3091
_cell_volume 268.718
_citation_journal_id_ASTM JALCEU
_cod_data_source_file Lomnitskaya_JALCEU_2001_1275.cif
_cod_data_source_block Mo6.8P7Ti4.52
_cod_original_cell_volume 268.7177
_cod_database_code 1525842

loop_
_symmetry_equiv_pos_as_xyz
x,y,z
-x+y,-x,-z
-y,x-y,z
x,y,-z
-x+y,-x,z
-y,x-y,-z

loop_
_atom_site_label
_atom_site_type_symbol
_atom_site_fract_x
_atom_site_fract_y
_atom_site_fract_z
_atom_site_occupancy
_atom_site_U_iso_or_equiv
Mo4 Mo 0.4977 0.1263 0.5 0.84 0.0
Ti3 Ti 0.0162 0.2599 0 0.73 0.0
Mo3 Mo 0.3698 0.504 0 0.85 0.0
P3 P 0.16 0.467 0.5 1 0.0
Mo1 Mo 0.0162 0.2599 0 0.27 0.0
Ti2 Ti 0.6667 0.3333 0.5 0.12 0.0
P1 P 0 0 0 1 0.0
Ti4 Ti 0.7759 0.0083 0.5 0.69 0.0
P2 P 0.435 0.254 0 1 0.0
Ti1 Ti 0.3333 0.6667 0 0.14 0.0
Mo2 Mo 0.7759 0.0083 0.5 0.31 0.0
